data_1535400
loop_
_publ_author_name
'Hoch, C.'
'Wendorff, M.'
'Roehr, C.'

_publ_section_title
;
 Neue binaere Stannide A52 Sn82 (A= K, Cs) mit Sn44- Zintl- und Sn94-
 Cluster-Anionen
;
_journal_name_full 'Zeitschrift fuer Anorganische und Allgemeine Chemie'
_journal_page_first 2391
_journal_page_last 2397
_journal_volume 629
_journal_year 2003
_chemical_formula_sum 'Cs52 Sn82'
_space_group_IT_number 14
_symmetry_space_group_name_Hall '-P 2ybc'
_symmetry_space_group_name_H-M 'P 1 21/c 1'
_cell_angle_alpha 90
_cell_angle_beta 99.1574
_cell_angle_gamma 90
_cell_formula_units_Z 4
_cell_length_a 27.1201
_cell_length_b 15.5496
_cell_length_c 58.7823
_cell_volume 24472.952
_citation_journal_id_ASTM ZAACAB
_cod_data_source_file Hoch_ZAACAB_2003_1244.cif
_cod_data_source_block Cs52Sn82
_cod_original_cell_volume 24472.95
_cod_database_code 1535400

loop_
_symmetry_equiv_pos_as_xyz
x,y,z
-x,y+1/2,-z+1/2
-x,-y,-z
x,-y-1/2,z-1/2

loop_
_atom_site_label
_atom_site_type_symbol
_atom_site_fract_x
_atom_site_fract_y
_atom_site_fract_z
_atom_site_occupancy
_atom_site_U_iso_or_equiv
Sn43 Sn 0.1256 0.5099 0.26389 1 0.0
Sn27 Sn 0.2589 -0.0069 0.2824 1 0.0
Sn79 Sn 0.4297 0.0522 0.07424 1 0.0
Sn78 Sn 0.5173 0.1616 0.06444 1 0.0
Cs20 Cs 0.3861 0.4478 0.1694 1 0.0
Cs47 Cs 0.0946 0.606 0.3219 0.5 0.0
Cs10 Cs 0.073 0.1327 0.20797 1 0.0
Cs52 Cs 0.1299 0.3634 0.0006 1 0.0
Cs25 Cs 0.4365 0.3539 0.07674 1 0.0
Sn35 Sn 0.1869 -0.1484 0.00233 1 0.0
Sn2 Sn 0.3259 0.8495 0.1409 1 0.0
Cs4 Cs 0.3596 0.1745 0.30501 1 0.0
Cs23 Cs 0.0328 0.8427 0.35179 1 0.0
Cs21 Cs 0.6274 0.3247 0.07284 1 0.0
Sn75 Sn 0.5014 -0.0093 0.24261 1 0.0
Sn64 Sn 0.3215 0.6235 0.0323 0.5 0.0
Cs14 Cs 0.0544 0.662 0.42112 1 0.0
Sn34 Sn 0.2357 -0.0344 0.03918 1 0.0
Sn50 Sn -0.0109 0.5192 0.03243 1 0.0
Cs31 Cs 0.2651 0.3032 0.21417 1 0.0
Sn38 Sn 0.0771 0.6282 0.18853 1 0.0
Cs45 Cs 0.8054 0.2812 0.05207 1 0.0
Sn26 Sn 0.2614 -0.1043 0.24108 1 0.0
Sn37 Sn 0.2358 0.0855 -0.00074 1 0.0
Sn85 Sn 0.5634 -0.123 0.06374 1 0.0
Cs1 Cs 0.249 0.4607 0.31785 1 0.0
Sn39 Sn 0.1607 0.5502 0.21991 1 0.0
Sn44 Sn 0.0167 0.5185 0.25217 1 0.0
Sn32 Sn 0.0897 -0.0704 -0.01466 1 0.0
Cs19 Cs 0.2865 0.6544 0.21987 1 0.0
Sn30 Sn 0.1744 0.1192 0.03537 1 0.0
Sn47 Sn -0.0571 0.5953 0.07034 1 0.0
Sn31 Sn 0.1297 -0.0765 0.03676 1 0.0
Sn16 Sn 0.2373 0.3454 0.37915 1 0.0
Sn21 Sn 0.1534 0.7193 0.38089 1 0.0
Cs2 Cs 0.2458 0.0298 0.17818 1 0.0
Cs43 Cs 0.3282 0.1354 0.40639 1 0.0
Cs53 Cs 0.6633 0.1119 0.00131 1 0.0
Sn49 Sn -0.0461 0.4076 0.06947 1 0.0
Sn82 Sn 0.6015 0.0445 0.0745 0.5 0.0
Cs55 Cs 0.1821 0.2449 0.43589 1 0.0
Sn55 Sn 0.1123 0.5269 0.09694 1 0.0
Cs5 Cs 0.1428 0.8422 0.1982 1 0.0
Sn53 Sn 0.04 0.355 0.04958 1 0.0
Cs38 Cs 0.2005 0.344 0.07743 1 0.0
Cs36 Cs 0.0498 0.7833 0.502 0.5 0.0
Cs28 Cs 0.1381 0.2612 0.15231 1 0.0
Sn15 Sn 0.1616 0.2984 0.33878 1 0.0
Sn62 Sn 0.4117 0.5336 0.01792 1 0.0
Cs18 Cs 0.1138 0.4846 0.3722 0.5 0.0
Sn71 Sn 0.5707 0.1423 0.24569 1 0.0
Sn5 Sn 0.5669 0.6206 0.13505 1 0.0
Sn10 Sn 0.0162 0.1093 0.14156 1 0.0
Sn20 Sn 0.3302 0.222 0.16285 1 0.0
Sn48 Sn 0.012 0.5359 0.11003 1 0.0
Sn51 Sn 0.0446 0.6487 0.06935 1 0.0
Sn19 Sn 0.257 0.173 0.12279 1 0.0
Cs13 Cs 0.838 0.4679 0.10022 1 0.0
Sn46 Sn 0.1321 0.3758 0.2312 1 0.0
Sn69 Sn 0.5961 -0.0343 0.18455 1 0.0
Sn77 Sn 0.5498 0.0205 0.03087 1 0.0
Sn23 Sn 0.2212 0.6572 0.35013 1 0.0
Sn4 Sn 0.2587 0.7168 0.11811 1 0.0
Cs17 Cs 0.1154 0.4701 0.3841 0.5 0.0
Cs42 Cs 0.4171 0.1941 0.22247 1 0.0
Sn1 Sn 0.2468 0.7853 0.16295 1 0.0
Sn76 Sn 0.4464 0.0803 0.02735 1 0.0
Cs51 Cs 0.6576 0.3244 0.42444 1 0.0
Sn13 Sn 0.2618 0.2228 0.34445 1 0.0
Cs29 Cs 0.3118 0.1817 0.05645 1 0.0
Sn73 Sn 0.4889 -0.0095 0.1931 0.5 0.0
Sn58 Sn 0.3795 0.452 -0.02709 1 0.0
Cs37 Cs 0.3946 0.0513 0.13539 1 0.0
Cs24 Cs 0.2186 0.2434 0.27695 1 0.0
Sn18 Sn 0.3409 0.2855 0.11791 1 0.0
Sn45 Sn 0.0207 0.3745 0.22033 1 0.0
Sn25 Sn 0.3078 0.0659 0.24563 1 0.0
Cs34 Cs 0.0427 0.3089 0.28958 1 0.0
Sn29 Sn 0.0707 0.0711 0.01659 1 0.0
Cs40 Cs 0.606 0.3766 0.22072 1 0.0
Cs39 Cs 0.6325 0.2012 0.14411 1 0.0
Sn66 Sn 0.6595 -0.0881 0.22718 1 0.0
Sn3 Sn 0.3307 0.6759 0.15921 1 0.0
Sn11 Sn 0.1072 0.0107 0.14815 1 0.0
Cs16 Cs 0.4818 0.2692 0.14419 1 0.0
Sn61 Sn 0.3687 0.359 0.01479 1 0.0
Sn7 Sn 0.4736 0.5287 0.12649 1 0.0
Cs7 Cs 0.1564 0.0613 0.31871 1 0.0
Cs50 Cs 0.3461 0.3362 0.47444 1 0.0
Sn24 Sn 0.2528 0.7927 0.3839 1 0.0
Cs3 Cs 0.6967 0.4781 0.15224 1 0.0
Cs26 Cs 0.5201 0.1234 0.30231 1 0.0
Cs49 Cs 0.5029 0.2908 0.0029 1 0.0
Sn68 Sn 0.6487 0.0913 0.21813 1 0.0
Sn63 Sn 0.3394 0.5881 0.0367 0.5 0.0
Sn56 Sn 0.2779 0.5155 -0.04238 1 0.0
Cs9 Cs 0.1071 0.7618 0.12889 1 0.0
Cs54 Cs 0.001 0.3812 0.44837 1 0.0
Cs48 Cs 0.5393 0.2809 0.3555 1 0.0
Sn74 Sn 0.4964 -0.0547 0.1915 0.5 0.0
Sn72 Sn 0.5471 0.1336 0.19636 1 0.0
Cs30 Cs 0.0421 0.2198 0.36187 1 0.0
Cs41 Cs 0.2313 0.7271 0.28762 1 0.0
Sn6 Sn 0.5628 0.4492 0.11514 1 0.0
Cs12 Cs 0.332 0.5314 0.10188 1 0.0
Sn41 Sn -0.0095 0.5437 0.20316 1 0.0
Sn22 Sn 0.176 0.8272 0.3431 1 0.0
Cs6 Cs 0.2577 0.5596 0.41088 1 0.0
Sn54 Sn 0.0967 0.5126 0.04757 1 0.0
Sn57 Sn 0.2708 0.3735 -0.01107 1 0.0
Sn8 Sn 0.5524 0.4769 0.16294 1 0.0
Sn60 Sn 0.2403 0.5571 0.00064 1 0.0
Sn52 Sn 0.049 0.3663 0.09829 1 0.0
Cs15 Cs 0.3811 0.3575 0.37178 1 0.0
Sn70 Sn 0.5545 -0.1507 0.22166 1 0.0
Sn36 Sn 0.179 -0.0269 -0.036 1 0.0
Cs8 Cs 0.2067 0.5543 0.60669 1 0.0
Cs35 Cs 0.0804 0.8231 0.4985 0.5 0.0
Sn83 Sn 0.5223 0.0632 0.1086 1 0.0
Sn80 Sn 0.461 -0.098 0.04275 1 0.0
Sn33 Sn 0.1325 0.1259 -0.01663 1 0.0
Sn17 Sn 0.2619 0.3507 0.14101 1 0.0
Sn14 Sn 0.1915 0.1748 0.37525 1 0.0
Sn84 Sn 0.4852 -0.105 0.09142 1 0.0
Sn9 Sn 0.0179 -0.0582 0.1628 1 0.0
Sn81 Sn 0.601 0.0555 0.0872 0.5 0.0
Cs27 Cs 0.4993 0.1403 0.42951 1 0.0
Cs32 Cs 0.6285 0.3639 0.294 1 0.0
Sn40 Sn 0.0786 0.6579 0.23819 1 0.0
Cs11 Cs 0.1984 0.5509 0.1554 1 0.0
Sn42 Sn 0.0818 0.4421 0.18601 1 0.0
Sn65 Sn 0.288 0.4399 0.03554 1 0.0
Sn12 Sn 0.0237 -0.0408 0.11367 1 0.0
Sn67 Sn 0.6056 -0.0273 0.26318 1 0.0
Sn59 Sn 0.3396 0.6344 -0.01312 1 0.0
Cs22 Cs 0.1046 0.132 0.08896 1 0.0
Sn28 Sn 0.1967 0.0435 0.239 1 0.0
Cs44 Cs 0.1975 0.6863 0.05624 1 0.0
Cs46 Cs 0.0803 0.6454 0.3136 0.5 0.0
Cs33 Cs 0.1144 0.8918 0.269 1 0.0
